data_1560388
loop_
_publ_author_name
'Toledo, Dominique'
'Vega, Andr\'es'
'Pizarro, Nancy'
'Baggio, Ricardo'
'Pe\~na, Octavio'
'Roisnel, Thierry'
'Pivan, Jean-Yves'
'Moreno, Yanko'

_publ_section_title
;
 Comparitive study on structural, magnetic and spectroscopic properties of
 four new copper(II) coordination polymers with 4&#x2032;-substituted
 terpyridine ligands
;
_journal_name_full 'Journal of Solid State Chemistry'
_journal_page_first 78
_journal_page_last 88
_journal_paper_doi 10.1016/j.jssc.2017.05.017
_journal_volume 253
_journal_year 2017
_chemical_formula_sum 'C35 H19 Cl3 Cu F12 N4 O4'
_chemical_formula_weight 957.43
_space_group_crystal_system monoclinic
_space_group_IT_number 14
_space_group_name_Hall '-P 2ybc'
_space_group_name_H-M_alt 'P 1 21/c 1'
_atom_sites_solution_hydrogens geom
_cell_angle_alpha 90
_cell_angle_beta 108.610(3)
_cell_angle_gamma 90
_cell_formula_units_Z 4
_cell_length_a 11.286(2)
_cell_length_b 24.821(5)
_cell_length_c 15.438(3)
_cell_measurement_temperature 296(2)
_cell_volume 4098.5(14)
_computing_structure_refinement 'SHELXL-2014/6 (Sheldrick, 2014)'
_diffrn_ambient_temperature 296(2)
_diffrn_measured_fraction_theta_full 0.999
_diffrn_measured_fraction_theta_max 0.999
_diffrn_radiation_type MoK\a
_diffrn_radiation_wavelength 0.71073
_diffrn_reflns_av_R_equivalents 0.0916
_diffrn_reflns_av_unetI/netI 0.0335
_diffrn_reflns_Laue_measured_fraction_full 0.999
_diffrn_reflns_Laue_measured_fraction_max 0.999
_diffrn_reflns_limit_h_max 13
_diffrn_reflns_limit_h_min -13
_diffrn_reflns_limit_k_max 29
_diffrn_reflns_limit_k_min -29
_diffrn_reflns_limit_l_max 18
_diffrn_reflns_limit_l_min -18
_diffrn_reflns_number 138929
_diffrn_reflns_point_group_measured_fraction_full 0.999
_diffrn_reflns_point_group_measured_fraction_max 0.999
_diffrn_reflns_theta_full 25.242
_diffrn_reflns_theta_max 25.242
_diffrn_reflns_theta_min 2.073
_exptl_absorpt_coefficient_mu 0.825
_exptl_crystal_density_diffrn 1.552
_exptl_crystal_F_000 1908
_refine_diff_density_max 0.998
_refine_diff_density_min -0.541
_refine_diff_density_rms 0.071
_refine_ls_extinction_coef .
_refine_ls_extinction_method none
_refine_ls_goodness_of_fit_ref 1.139
_refine_ls_hydrogen_treatment constr
_refine_ls_matrix_type full
_refine_ls_number_parameters 649
_refine_ls_number_reflns 7423
_refine_ls_number_restraints 504
_refine_ls_restrained_S_all 1.150
_refine_ls_R_factor_all 0.0988
_refine_ls_R_factor_gt 0.0688
_refine_ls_shift/su_max 0.001
_refine_ls_shift/su_mean 0.000
_refine_ls_structure_factor_coef Fsqd
_refine_ls_weighting_details 'w=1/[\s^2^(Fo^2^)+(0.0609P)^2^+8.6712P] where P=(Fo^2^+2Fc^2^)/3'
_refine_ls_weighting_scheme calc
_refine_ls_wR_factor_gt 0.1735
_refine_ls_wR_factor_ref 0.1889
_reflns_Friedel_coverage 0.000
_reflns_Friedel_fraction_full .
_reflns_Friedel_fraction_max .
_reflns_number_gt 5313
_reflns_number_total 7423
_reflns_threshold_expression 'I > 2\s(I)'
_cod_data_source_file 2.cif
_cod_data_source_block 2
_cod_original_cell_volume 4098.4(14)
_cod_original_sg_symbol_H-M 'P 21/c'
_cod_database_code 1560388
_shelx_space_group_comment
;
The symmetry employed for this shelxl refinement is uniquely defined
by the following loop, which should always be used as a source of
symmetry information in preference to the above space-group names.
They are only intended as comments.
;

loop_
_space_group_symop_operation_xyz
'x, y, z'
'-x, y+1/2, -z+1/2'
'-x, -y, -z'
'x, -y-1/2, z-1/2'

loop_
_atom_site_label
_atom_site_type_symbol
_atom_site_fract_x
_atom_site_fract_y
_atom_site_fract_z
_atom_site_U_iso_or_equiv
_atom_site_adp_type
_atom_site_occupancy
_atom_site_site_symmetry_order
_atom_site_calc_flag
_atom_site_refinement_flags_posn
_atom_site_refinement_flags_adp
_atom_site_refinement_flags_occupancy
_atom_site_disorder_assembly
_atom_site_disorder_group
Cu1 Cu 0.10821(6) 0.98553(2) 0.24083(4) 0.0482(2) Uani 1 1 d . U . . .
N1 N 0.0388(4) 1.05386(14) 0.1739(2) 0.0467(9) Uani 1 1 d D U . . .
N2 N -0.1653(4) 1.23095(13) 0.0734(3) 0.0489(10) Uani 1 1 d D U . . .
N3 N -0.1671(4) 1.41712(13) 0.1880(2) 0.0454(9) Uani 1 1 d D U . . .
N4 N -0.5525(6) 1.2073(2) -0.3899(4) 0.102(2) Uani 1 1 d D U . . .
C1 C -0.0533(6) 1.13995(19) 0.1705(3) 0.0683(17) Uani 1 1 d D U . . .
H1 H -0.0677 1.1694 0.2030 0.082 Uiso 1 1 calc R U . . .
C2 C 0.0110(5) 1.09576(17) 0.2169(3) 0.0610(15) Uani 1 1 d D U . . .
H2 H 0.0357 1.0955 0.2804 0.073 Uiso 1 1 calc R U . . .
C3 C 0.0031(6) 1.0558(2) 0.0840(3) 0.0712(17) Uani 1 1 d D U . . .
H3 H 0.0246 1.0271 0.0532 0.085 Uiso 1 1 calc R U . . .
C4 C -0.0630(6) 1.09711(18) 0.0333(4) 0.0666(16) Uani 1 1 d D U . . .
H4 H -0.0859 1.0961 -0.0301 0.080 Uiso 1 1 calc R U . . .
C5 C -0.0960(4) 1.14055(16) 0.0767(3) 0.0462(11) Uani 1 1 d D U . . .
C6 C -0.1721(5) 1.18599(15) 0.0254(3) 0.0494(12) Uani 1 1 d D U . . .
C7 C -0.2417(5) 1.18200(17) -0.0665(3) 0.0512(12) Uani 1 1 d D U . . .
H7 H -0.2388 1.1507 -0.0988 0.061 Uiso 1 1 calc R U . . .
C8 C -0.3156(5) 1.22489(17) -0.1100(3) 0.0542(13) Uani 1 1 d D U . . .
C9 C -0.3131(5) 1.27066(18) -0.0587(3) 0.0538(13) Uani 1 1 d D U . . .
H9 H -0.3643 1.2998 -0.0837 0.065 Uiso 1 1 calc R U . . .
C10 C -0.2332(5) 1.27271(16) 0.0307(3) 0.0498(12) Uani 1 1 d D U . . .
C11 C -0.2164(5) 1.32321(16) 0.0856(3) 0.0499(12) Uani 1 1 d D U . . .
C12 C -0.2357(5) 1.37273(16) 0.0437(3) 0.0594(14) Uani 1 1 d D U . . .
H12 H -0.2663 1.3755 -0.0197 0.071 Uiso 1 1 calc R U . . .
C13 C -0.2087(5) 1.41817(18) 0.0974(3) 0.0590(14) Uani 1 1 d D U . . .
H13 H -0.2204 1.4516 0.0685 0.071 Uiso 1 1 calc R U . . .
C14 C -0.1507(5) 1.36934(16) 0.2293(3) 0.0569(13) Uani 1 1 d D U . . .
H14 H -0.1232 1.3678 0.2928 0.068 Uiso 1 1 calc R U . . .
C15 C -0.1736(5) 1.32216(17) 0.1799(3) 0.0578(14) Uani 1 1 d D U . . .
H15 H -0.1602 1.2893 0.2104 0.069 Uiso 1 1 calc R U . . .
C16 C -0.3926(5) 1.22039(18) -0.2081(3) 0.0626(15) Uani 1 1 d D U . . .
C17 C -0.4607(7) 1.1738(2) -0.2372(4) 0.097(3) Uani 1 1 d D U . . .
H17 H -0.4533 1.1451 -0.1971 0.117 Uiso 1 1 calc R U . . .
C18 C -0.5400(8) 1.1700(3) -0.3264(4) 0.115(3) Uani 1 1 d D U . . .
H18 H -0.5880 1.1390 -0.3429 0.138 Uiso 1 1 calc R U . . .
C19 C -0.4878(6) 1.2528(2) -0.3626(4) 0.0796(18) Uani 1 1 d D U . . .
C20 C -0.5019(7) 1.2927(3) -0.4281(4) 0.088(2) Uani 1 1 d D U . . .
H20 H -0.5554 1.2866 -0.4870 0.106 Uiso 1 1 calc R U . . .
C21 C -0.4398(7) 1.3403(3) -0.4086(4) 0.091(2) Uani 1 1 d D U . . .
H21 H -0.4530 1.3668 -0.4532 0.110 Uiso 1 1 calc R U . . .
C22 C -0.3562(7) 1.3492(2) -0.3215(4) 0.0823(19) Uani 1 1 d D U . . .
H22 H -0.3119 1.3813 -0.3083 0.099 Uiso 1 1 calc R U . . .
C23 C -0.3391(6) 1.31029(19) -0.2549(4) 0.0647(15) Uani 1 1 d D U . . .
H23 H -0.2821 1.3167 -0.1972 0.078 Uiso 1 1 calc R U . . .
C24 C -0.4044(5) 1.26184(19) -0.2711(4) 0.0637(15) Uani 1 1 d D U . . .
O1A O -0.0214(4) 0.99852(14) 0.3202(3) 0.0623(10) Uani 1 1 d . U . . .
O2A O -0.0338(3) 0.94253(13) 0.1503(2) 0.0576(9) Uani 1 1 d . U . . .
C1A C -0.1278(5) 0.9795(2) 0.2986(4) 0.0675(14) Uani 1 1 d D U . . .
C2A C -0.1835(6) 0.9472(3) 0.2249(5) 0.0794(18) Uani 1 1 d . U . . .
H2A H -0.2635 0.9350 0.2195 0.095 Uiso 1 1 calc R U . . .
C3A C -0.1373(5) 0.93122(19) 0.1604(4) 0.0625(14) Uani 1 1 d D U . . .
C4A C -0.1988(7) 0.9969(3) 0.3598(5) 0.111(3) Uani 1 1 d D U . . .
C5A C -0.2086(6) 0.8926(3) 0.0871(5) 0.099(2) Uani 1 1 d D U . . .
O1B O 0.2516(4) 1.02751(14) 0.3299(3) 0.0683(10) Uani 1 1 d . U . . .
O2B O 0.2324(4) 0.97125(15) 0.1583(3) 0.0686(10) Uani 1 1 d . U . . .
C1B C 0.3492(6) 1.0426(2) 0.3151(4) 0.0800(18) Uani 1 1 d D U . . .
C2B C 0.3884(6) 1.0323(3) 0.2418(6) 0.090(2) Uani 1 1 d . U . . .
H2B H 0.4594 1.0503 0.2391 0.109 Uiso 1 1 calc R U . . .
C3B C 0.3308(5) 0.9971(2) 0.1705(4) 0.0769(16) Uani 1 1 d D U . . .
C4B C 0.4349(7) 1.0752(3) 0.3906(6) 0.134(4) Uani 1 1 d D U . . .
C5B C 0.3954(6) 0.9851(2) 0.1024(5) 0.102(2) Uani 1 1 d D U . . .
F4AA F -0.1371(9) 0.9854(7) 0.4478(4) 0.132(4) Uani 0.66(2) 1 d D U P A 1
F4AB F -0.3110(8) 0.9738(6) 0.3424(8) 0.139(4) Uani 0.66(2) 1 d D U P A 1
F4AC F -0.2180(16) 1.0499(3) 0.3572(10) 0.150(5) Uani 0.66(2) 1 d D U P A 1
F4AD F -0.1298(13) 1.0175(10) 0.4387(9) 0.117(7) Uani 0.34(2) 1 d D U P A 2
F4AE F -0.265(2) 0.9566(5) 0.3802(15) 0.124(7) Uani 0.34(2) 1 d D U P A 2
F4AF F -0.2853(17) 1.0346(8) 0.3199(11) 0.107(6) Uani 0.34(2) 1 d D U P A 2
F5AA F -0.3076(16) 0.8709(9) 0.1022(12) 0.122(6) Uani 0.51(4) 1 d D U P B 1
F5AB F -0.246(2) 0.9148(5) 0.0045(6) 0.122(5) Uani 0.51(4) 1 d D U P B 1
F5AC F -0.1350(13) 0.8510(6) 0.0806(13) 0.113(5) Uani 0.51(4) 1 d D U P B 1
F5AD F -0.173(2) 0.8421(3) 0.1065(12) 0.129(6) Uani 0.49(4) 1 d D U P B 2
F5AE F -0.3322(8) 0.8944(10) 0.0762(13) 0.117(6) Uani 0.49(4) 1 d D U P B 2
F5AF F -0.1988(19) 0.9039(8) 0.0055(6) 0.111(5) Uani 0.49(4) 1 d D U P B 2
F4BA F 0.5184(12) 1.1031(6) 0.3647(8) 0.145(5) Uani 0.533(18) 1 d D U P C 1
F4BB F 0.4950(16) 1.0465(5) 0.4634(8) 0.164(6) Uani 0.533(18) 1 d D U P C 1
F4BC F 0.3710(10) 1.1126(6) 0.4210(11) 0.159(6) Uani 0.533(18) 1 d D U P C 1
F4BD F 0.4555(17) 1.1245(4) 0.3662(9) 0.151(6) Uani 0.467(18) 1 d D U P C 2
F4BE F 0.5501(9) 1.0522(6) 0.4224(11) 0.149(6) Uani 0.467(18) 1 d D U P C 2
F4BF F 0.3994(13) 1.0793(7) 0.4645(8) 0.141(6) Uani 0.467(18) 1 d D U P C 2
F5BA F 0.4854(17) 0.9475(7) 0.1351(11) 0.129(5) Uani 0.53(3) 1 d D U P D 1
F5BB F 0.4547(17) 1.0276(4) 0.0833(12) 0.115(5) Uani 0.53(3) 1 d D U P D 1
F5BC F 0.3225(12) 0.9658(9) 0.0237(8) 0.135(5) Uani 0.53(3) 1 d D U P D 1
F5BD F 0.427(2) 0.9337(3) 0.1012(13) 0.114(5) Uani 0.47(3) 1 d D U P D 2
F5BE F 0.4950(14) 1.0150(7) 0.1103(12) 0.120(5) Uani 0.47(3) 1 d D U P D 2
F5BF F 0.3175(12) 0.9944(9) 0.0161(5) 0.130(5) Uani 0.47(3) 1 d D U P D 2
Cl3S Cl -0.0084(4) 0.7327(2) 0.0820(4) 0.185(2) Uani 0.708(6) 1 d D U P . .
Cl2S Cl -0.2134(7) 0.7141(3) 0.1506(4) 0.269(4) Uani 0.708(6) 1 d D U P . .
Cl1S Cl -0.1425(7) 0.6346(3) 0.0361(4) 0.289(4) Uani 0.708(6) 1 d D U P . .
C1S C -0.1733(13) 0.7081(4) 0.0412(12) 0.205(9) Uani 0.708(6) 1 d D . P . .
H1S H -0.2304 0.7250 -0.0138 0.246 Uiso 0.708(6) 1 calc R U P . .

loop_
_atom_site_aniso_label
_atom_site_aniso_U_11
_atom_site_aniso_U_22
_atom_site_aniso_U_33
_atom_site_aniso_U_23
_atom_site_aniso_U_13
_atom_site_aniso_U_12
Cu1 0.0524(4) 0.0284(3) 0.0509(4) -0.0032(2) -0.0018(3) -0.0020(3)
N1 0.046(2) 0.0348(19) 0.047(2) -0.0053(16) -0.0013(18) -0.0033(16)
N2 0.059(3) 0.0320(18) 0.044(2) -0.0029(16) 0.0006(19) -0.0011(17)
N3 0.049(2) 0.0314(18) 0.049(2) 0.0044(16) 0.0067(18) 0.0006(16)
N4 0.118(5) 0.077(4) 0.075(4) -0.007(3) -0.022(3) -0.006(3)
C1 0.092(4) 0.042(3) 0.048(3) -0.007(2) -0.009(3) 0.020(3)
C2 0.078(4) 0.040(3) 0.048(3) -0.004(2) -0.004(3) 0.010(2)
C3 0.109(5) 0.044(3) 0.049(3) -0.005(2) 0.009(3) 0.022(3)
C4 0.099(4) 0.042(3) 0.046(3) -0.002(2) 0.004(3) 0.017(3)
C5 0.051(3) 0.030(2) 0.047(3) -0.0008(18) 0.000(2) -0.0028(19)
C6 0.057(3) 0.030(2) 0.048(3) -0.0021(19) -0.003(2) 0.0009(19)
C7 0.063(3) 0.034(2) 0.045(3) -0.0038(19) 0.000(2) -0.001(2)
C8 0.062(3) 0.037(2) 0.048(3) -0.003(2) -0.004(2) 0.000(2)
C9 0.063(3) 0.036(2) 0.048(3) 0.000(2) -0.001(2) 0.001(2)
C10 0.059(3) 0.032(2) 0.049(3) 0.0020(19) 0.003(2) 0.002(2)
C11 0.057(3) 0.034(2) 0.046(3) 0.0004(19) -0.002(2) 0.001(2)
C12 0.083(4) 0.035(2) 0.045(3) 0.004(2) -0.001(3) 0.005(2)
C13 0.081(4) 0.031(2) 0.051(3) 0.005(2) 0.002(3) 0.005(2)
C14 0.079(4) 0.036(2) 0.045(3) 0.002(2) 0.004(2) -0.006(2)
C15 0.082(4) 0.028(2) 0.050(3) 0.0043(19) 0.003(3) -0.004(2)
C16 0.073(4) 0.046(3) 0.049(3) -0.004(2) -0.009(3) 0.001(2)
C17 0.127(6) 0.054(3) 0.071(4) -0.002(3) -0.023(4) -0.022(4)
C18 0.130(7) 0.074(4) 0.087(5) -0.001(4) -0.040(5) -0.025(4)
C19 0.089(4) 0.066(3) 0.059(3) -0.005(3) -0.011(3) 0.010(3)
C20 0.095(5) 0.086(4) 0.062(4) 0.013(3) -0.004(3) 0.021(4)
C21 0.107(6) 0.080(4) 0.071(4) 0.016(3) 0.004(4) 0.019(4)
C22 0.098(5) 0.065(4) 0.073(4) 0.012(3) 0.012(4) 0.007(3)
C23 0.078(4) 0.052(3) 0.054(3) -0.003(2) 0.006(3) 0.003(3)
C24 0.072(4) 0.050(3) 0.052(3) 0.000(2) -0.003(3) 0.007(3)
O1A 0.070(3) 0.0463(19) 0.066(2) -0.0052(16) 0.0154(19) -0.0013(17)
O2A 0.060(2) 0.0440(18) 0.060(2) -0.0061(16) 0.0067(17) -0.0016(16)
C1A 0.064(4) 0.061(3) 0.073(4) -0.007(3) 0.015(3) -0.003(3)
C2A 0.064(4) 0.081(4) 0.087(4) -0.016(3) 0.015(3) -0.007(3)
C3A 0.057(3) 0.048(3) 0.074(4) -0.003(2) 0.008(3) -0.003(2)
C4A 0.106(6) 0.119(7) 0.113(7) -0.018(6) 0.042(6) 0.000(6)
C5A 0.087(6) 0.087(5) 0.109(6) -0.040(5) 0.011(5) -0.019(4)
O1B 0.066(2) 0.050(2) 0.072(2) -0.0050(18) -0.0010(19) -0.0070(18)
O2B 0.064(2) 0.061(2) 0.076(3) -0.0084(19) 0.015(2) -0.0079(18)
C1B 0.066(4) 0.052(3) 0.107(5) -0.002(3) 0.007(3) -0.007(3)
C2B 0.060(4) 0.077(4) 0.124(6) -0.010(4) 0.014(4) -0.012(3)
C3B 0.059(4) 0.054(3) 0.108(4) 0.010(3) 0.012(3) 0.002(3)
C4B 0.107(7) 0.118(8) 0.154(9) -0.035(7) 0.007(6) -0.045(6)
C5B 0.101(6) 0.077(5) 0.136(7) 0.009(5) 0.049(5) -0.004(5)
F4AA 0.136(7) 0.168(10) 0.101(5) -0.020(5) 0.050(5) -0.006(6)
F4AB 0.116(6) 0.181(10) 0.132(8) -0.022(7) 0.059(6) -0.007(6)
F4AC 0.169(10) 0.132(6) 0.168(10) -0.030(6) 0.080(9) 0.018(6)
F4AD 0.130(11) 0.127(14) 0.110(9) -0.019(8) 0.059(8) 0.001(9)
F4AE 0.143(13) 0.130(11) 0.126(13) -0.006(8) 0.081(11) -0.005(9)
F4AF 0.109(11) 0.112(11) 0.122(11) -0.007(8) 0.066(9) 0.018(8)
F5AA 0.110(8) 0.109(10) 0.127(9) -0.049(7) 0.011(6) -0.039(7)
F5AB 0.107(10) 0.131(8) 0.105(7) -0.026(6) 0.002(5) 0.007(7)
F5AC 0.112(8) 0.079(6) 0.131(9) -0.045(6) 0.015(6) -0.023(5)
F5AD 0.143(12) 0.082(6) 0.147(10) -0.042(6) 0.026(8) -0.029(6)
F5AE 0.090(7) 0.125(11) 0.121(9) -0.042(8) 0.012(5) -0.039(6)
F5AF 0.083(9) 0.132(10) 0.105(7) -0.040(6) 0.012(5) -0.012(6)
F4BA 0.129(9) 0.121(9) 0.159(9) -0.035(7) 0.009(7) -0.058(8)
F4BB 0.161(12) 0.158(10) 0.130(8) -0.020(7) -0.013(8) -0.052(8)
F4BC 0.166(10) 0.122(9) 0.174(11) -0.064(8) 0.033(8) -0.054(7)
F4BD 0.154(13) 0.110(8) 0.172(11) -0.044(7) 0.028(9) -0.057(8)
F4BE 0.129(9) 0.159(12) 0.131(10) -0.043(8) 0.004(7) -0.030(7)
F4BF 0.135(11) 0.131(12) 0.141(9) -0.056(8) 0.024(8) -0.046(8)
F5BA 0.127(9) 0.086(7) 0.188(11) 0.003(7) 0.069(8) 0.013(6)
F5BB 0.119(8) 0.087(6) 0.149(9) 0.008(6) 0.059(8) -0.014(6)
F5BC 0.134(9) 0.120(11) 0.157(8) -0.021(7) 0.058(7) -0.036(7)
F5BD 0.134(11) 0.072(6) 0.154(11) 0.007(6) 0.072(9) 0.003(6)
F5BE 0.116(8) 0.092(8) 0.163(11) 0.006(7) 0.062(8) -0.006(6)
F5BF 0.147(10) 0.106(11) 0.139(8) 0.017(6) 0.050(7) -0.007(7)
Cl3S 0.150(4) 0.205(5) 0.196(5) 0.008(4) 0.050(3) -0.022(3)
Cl2S 0.331(9) 0.235(7) 0.208(6) 0.092(5) 0.039(6) -0.056(6)
Cl1S 0.362(10) 0.210(6) 0.207(6) 0.047(5) -0.033(6) -0.040(6)
C1S 0.172(17) 0.170(17) 0.28(3) 0.108(17) 0.088(17) 0.004(13)

loop_
_atom_type_symbol
_atom_type_description
_atom_type_scat_dispersion_real
_atom_type_scat_dispersion_imag
_atom_type_scat_source
C C 0.0033 0.0016 'International Tables Vol C Tables 4.2.6.8 and 6.1.1.4'
H H 0.0000 0.0000 'International Tables Vol C Tables 4.2.6.8 and 6.1.1.4'
N N 0.0061 0.0033 'International Tables Vol C Tables 4.2.6.8 and 6.1.1.4'
O O 0.0106 0.0060 'International Tables Vol C Tables 4.2.6.8 and 6.1.1.4'
F F 0.0171 0.0103 'International Tables Vol C Tables 4.2.6.8 and 6.1.1.4'
Cu Cu 0.3201 1.2651 'International Tables Vol C Tables 4.2.6.8 and 6.1.1.4'
Cl Cl 0.1484 0.1585 'International Tables Vol C Tables 4.2.6.8 and 6.1.1.4'

loop_
_geom_angle_atom_site_label_1
_geom_angle_atom_site_label_2
_geom_angle_atom_site_label_3
_geom_angle
_geom_angle_site_symmetry_1
_geom_angle_site_symmetry_3
N1 Cu1 N3 175.64(17) . 2_545
N1 Cu1 O1B 90.62(14) . .
N3 Cu1 O1B 90.58(14) 2_545 .
N1 Cu1 O2A 89.83(14) . .
N3 Cu1 O2A 89.04(14) 2_545 .
O1B Cu1 O2A 178.96(17) . .
N1 Cu1 O2B 93.10(16) . .
N3 Cu1 O2B 91.13(15) 2_545 .
O1B Cu1 O2B 87.60(16) . .
O2A Cu1 O2B 91.44(15) . .
N1 Cu1 O1A 86.76(15) . .
N3 Cu1 O1A 88.98(15) 2_545 .
O1B Cu1 O1A 94.27(16) . .
O2A Cu1 O1A 86.69(15) . .
O2B Cu1 O1A 178.13(14) . .
C3 N1 C2 117.3(4) . .
C3 N1 Cu1 120.7(3) . .
C2 N1 Cu1 121.4(3) . .
C6 N2 C10 117.2(4) . .
C13 N3 C14 118.1(4) . .
C13 N3 Cu1 120.1(3) . 2
C14 N3 Cu1 121.2(3) . 2
C18 N4 C19 116.0(5) . .
C5 C1 C2 120.3(4) . .
C5 C1 H1 119.9 . .
C2 C1 H1 119.9 . .
N1 C2 C1 122.2(5) . .
N1 C2 H2 118.9 . .
C1 C2 H2 118.9 . .
N1 C3 C4 124.1(5) . .
N1 C3 H3 117.9 . .
C4 C3 H3 117.9 . .
C3 C4 C5 119.6(5) . .
C3 C4 H4 120.2 . .
C5 C4 H4 120.2 . .
C1 C5 C4 116.4(4) . .
C1 C5 C6 121.3(4) . .
C4 C5 C6 122.3(4) . .
N2 C6 C7 122.9(4) . .
N2 C6 C5 114.9(4) . .
C7 C6 C5 122.2(4) . .
C8 C7 C6 119.7(4) . .
C8 C7 H7 120.1 . .
C6 C7 H7 120.1 . .
C9 C8 C7 117.1(4) . .
C9 C8 C16 122.9(4) . .
C7 C8 C16 120.0(4) . .
C8 C9 C10 119.3(4) . .
C8 C9 H9 120.4 . .
C10 C9 H9 120.4 . .
N2 C10 C9 123.5(4) . .
N2 C10 C11 115.1(4) . .
C9 C10 C11 121.4(4) . .
C12 C11 C15 117.6(4) . .
C12 C11 C10 120.8(4) . .
C15 C11 C10 121.5(4) . .
C11 C12 C13 118.6(4) . .
C11 C12 H12 120.7 . .
C13 C12 H12 120.7 . .
N3 C13 C12 123.7(4) . .
N3 C13 H13 118.1 . .
C12 C13 H13 118.1 . .
N3 C14 C15 121.3(4) . .
N3 C14 H14 119.3 . .
C15 C14 H14 119.3 . .
C14 C15 C11 120.6(4) . .
C14 C15 H15 119.7 . .
C11 C15 H15 119.7 . .
C17 C16 C24 118.2(4) . .
C17 C16 C8 118.4(4) . .
C24 C16 C8 123.3(4) . .
C16 C17 C18 119.6(6) . .
C16 C17 H17 120.2 . .
C18 C17 H17 120.2 . .
N4 C18 C17 124.9(6) . .
N4 C18 H18 117.6 . .
C17 C18 H18 117.6 . .
N4 C19 C20 116.7(5) . .
N4 C19 C24 124.1(5) . .
C20 C19 C24 119.2(5) . .
C21 C20 C19 121.9(6) . .
C21 C20 H20 119.0 . .
C19 C20 H20 119.0 . .
C20 C21 C22 119.7(6) . .
C20 C21 H21 120.2 . .
C22 C21 H21 120.2 . .
C23 C22 C21 120.1(6) . .
C23 C22 H22 120.0 . .
C21 C22 H22 120.0 . .
C22 C23 C24 122.1(5) . .
C22 C23 H23 119.0 . .
C24 C23 H23 119.0 . .
C23 C24 C16 125.9(5) . .
C23 C24 C19 117.0(5) . .
C16 C24 C19 117.1(4) . .
C1A O1A Cu1 123.6(3) . .
C3A O2A Cu1 125.7(3) . .
O1A C1A C2A 126.8(5) . .
O1A C1A C4A 113.1(5) . .
C2A C1A C4A 120.0(5) . .
C3A C2A C1A 127.8(6) . .
C3A C2A H2A 116.1 . .
C1A C2A H2A 116.1 . .
O2A C3A C2A 129.1(5) . .
O2A C3A C5A 110.1(5) . .
C2A C3A C5A 120.8(5) . .
F4AC C4A F4AB 106.4(7) . .
F4AC C4A F4AA 105.4(7) . .
F4AB C4A F4AA 105.3(7) . .
F4AD C4A F4AE 106.3(8) . .
F4AD C4A F4AF 106.3(8) . .
F4AE C4A F4AF 104.2(8) . .
F4AD C4A C1A 114.8(7) . .
F4AC C4A C1A 112.6(6) . .
F4AB C4A C1A 114.6(6) . .
F4AA C4A C1A 111.8(6) . .
F4AE C4A C1A 112.8(7) . .
F4AF C4A C1A 111.7(7) . .
F5AA C5A F5AB 108.2(7) . .
F5AD C5A F5AF 107.7(7) . .
F5AA C5A F5AC 106.0(7) . .
F5AB C5A F5AC 105.0(7) . .
F5AD C5A F5AE 106.6(7) . .
F5AF C5A F5AE 105.6(7) . .
F5AD C5A C3A 112.6(7) . .
F5AA C5A C3A 113.9(7) . .
F5AB C5A C3A 112.7(7) . .
F5AF C5A C3A 113.0(7) . .
F5AC C5A C3A 110.5(6) . .
F5AE C5A C3A 110.8(7) . .
C1B O1B Cu1 125.7(4) . .
C3B O2B Cu1 122.1(4) . .
O1B C1B C2B 129.2(5) . .
O1B C1B C4B 114.1(6) . .
C2B C1B C4B 116.6(6) . .
C1B C2B C3B 125.4(6) . .
C1B C2B H2B 117.3 . .
C3B C2B H2B 117.3 . .
O2B C3B C2B 127.8(6) . .
O2B C3B C5B 113.8(5) . .
C2B C3B C5B 118.2(6) . .
F4BD C4B F4BF 107.6(8) . .
F4BB C4B F4BA 108.4(8) . .
F4BB C4B F4BC 105.2(8) . .
F4BA C4B F4BC 104.8(7) . .
F4BD C4B F4BE 104.9(7) . .
F4BF C4B F4BE 103.8(8) . .
F4BB C4B C1B 113.6(7) . .
F4BD C4B C1B 114.1(7) . .
F4BF C4B C1B 114.5(7) . .
F4BA C4B C1B 113.1(7) . .
F4BC C4B C1B 111.1(7) . .
F4BE C4B C1B 111.1(7) . .
F5BE C5B F5BD 108.4(7) . .
F5BC C5B F5BB 107.1(7) . .
F5BC C5B F5BA 105.3(7) . .
F5BB C5B F5BA 105.0(7) . .
F5BE C5B F5BF 105.1(7) . .
F5BD C5B F5BF 103.9(7) . .
F5BE C5B C3B 114.7(7) . .
F5BC C5B C3B 114.9(7) . .
F5BD C5B C3B 113.4(7) . .
F5BB C5B C3B 113.2(7) . .
F5BA C5B C3B 110.7(7) . .
F5BF C5B C3B 110.5(7) . .
Cl1S C1S Cl3S 98.9(7) . .
Cl1S C1S Cl2S 102.4(8) . .
Cl3S C1S Cl2S 99.8(8) . .
Cl1S C1S H1S 117.5 . .
Cl3S C1S H1S 117.5 . .
Cl2S C1S H1S 117.5 . .

loop_
_geom_bond_atom_site_label_1
_geom_bond_atom_site_label_2
_geom_bond_distance
_geom_bond_site_symmetry_2
Cu1 N1 2.010(4) .
Cu1 N3 2.017(4) 2_545
Cu1 O1B 2.043(4) .
Cu1 O2A 2.057(3) .
Cu1 O2B 2.203(4) .
Cu1 O1A 2.211(4) .
N1 C3 1.317(5) .
N1 C2 1.324(5) .
N2 C6 1.328(5) .
N2 C10 1.332(5) .
N3 C13 1.326(5) .
N3 C14 1.331(5) .
N3 Cu1 2.017(4) 2
N4 C18 1.323(6) .
N4 C19 1.336(6) .
C1 C5 1.373(6) .
C1 C2 1.382(6) .
C1 H1 0.9300 .
C2 H2 0.9300 .
C3 C4 1.359(6) .
C3 H3 0.9300 .
C4 C5 1.382(6) .
C4 H4 0.9300 .
C5 C6 1.484(5) .
C6 C7 1.390(5) .
C7 C8 1.386(5) .
C7 H7 0.9300 .
C8 C9 1.380(5) .
C8 C16 1.491(5) .
C9 C10 1.387(5) .
C9 H9 0.9300 .
C10 C11 1.491(5) .
C11 C12 1.374(5) .
C11 C15 1.380(6) .
C12 C13 1.375(6) .
C12 H12 0.9300 .
C13 H13 0.9300 .
C14 C15 1.376(5) .
C14 H14 0.9300 .
C15 H15 0.9300 .
C16 C17 1.382(6) .
C16 C24 1.392(6) .
C17 C18 1.386(7) .
C17 H17 0.9300 .
C18 H18 0.9300 .
C19 C20 1.387(7) .
C19 C24 1.444(7) .
C20 C21 1.358(7) .
C20 H20 0.9300 .
C21 C22 1.391(7) .
C21 H21 0.9300 .
C22 C23 1.379(6) .
C22 H22 0.9300 .
C23 C24 1.391(6) .
C23 H23 0.9300 .
O1A C1A 1.233(6) .
O2A C3A 1.258(6) .
C1A C2A 1.369(8) .
C1A C4A 1.486(9) .
C2A C3A 1.324(8) .
C2A H2A 0.9300 .
C3A C5A 1.506(7) .
C4A F4AD 1.321(8) .
C4A F4AC 1.334(8) .
C4A F4AB 1.337(8) .
C4A F4AA 1.344(8) .
C4A F4AE 1.346(8) .
C4A F4AF 1.351(8) .
C5A F5AD 1.318(8) .
C5A F5AA 1.325(8) .
C5A F5AB 1.328(8) .
C5A F5AF 1.329(8) .
C5A F5AC 1.348(8) .
C5A F5AE 1.351(8) .
O1B C1B 1.252(7) .
O2B C3B 1.244(6) .
C1B C2B 1.365(9) .
C1B C4B 1.493(9) .
C2B C3B 1.393(9) .
C2B H2B 0.9300 .
C3B C5B 1.488(9) .
C4B F4BB 1.320(8) .
C4B F4BD 1.324(8) .
C4B F4BF 1.328(8) .
C4B F4BA 1.329(8) .
C4B F4BC 1.350(8) .
C4B F4BE 1.359(8) .
C5B F5BE 1.319(8) .
C5B F5BC 1.321(8) .
C5B F5BD 1.327(8) .
C5B F5BB 1.333(8) .
C5B F5BA 1.355(8) .
C5B F5BF 1.362(8) .
Cl3S C1S 1.867(11) .
Cl2S C1S 1.889(11) .
Cl1S C1S 1.863(11) .
C1S H1S 0.9800 .

loop_
_geom_hbond_atom_site_label_D
_geom_hbond_atom_site_label_H
_geom_hbond_atom_site_label_A
_geom_hbond_distance_DH
_geom_hbond_distance_HA
_geom_hbond_distance_DA
_geom_hbond_angle_DHA
_geom_hbond_site_symmetry_A
C2 H2 Cl1S 0.93 2.87 3.751(8) 158.1 2
C12 H12 F4BA 0.93 2.57 3.286(12) 134.2 4_485
C13 H13 O1B 0.93 2.55 3.034(6) 113.0 2
C13 H13 F4AD 0.93 2.64 3.277(12) 126.5 4_585
C17 H17 F5BA 0.93 2.56 3.449(15) 160.6 3_575
C17 H17 F5BD 0.93 2.41 3.340(12) 175.2 3_575
C1S H1S N4 0.98 2.47 3.227(18) 134.3 2_444
